data_7206121
loop_
_publ_author_name
'Pang, Yu'
'Tian, Dan'
'Zhu, Xiao-Fei'
'Luo, Yu-Hui'
'Zheng, Xiang'
'Zhang, Hong'

_publ_section_title
;
 Copper(ii) and nickel(ii) coordination polymers assembled from
 2,4-dibenzoylisophthalic acid and different N-donor co-ligands:
 syntheses, crystal structures, and magnetic properties
;
_journal_issue 16
_journal_name_full CrystEngComm
_journal_page_first 5142
_journal_paper_doi 10.1039/c0ce00839g
_journal_volume 13
_journal_year 2011
_chemical_formula_moiety 'C54 H32 Cu2 N2 O12'
_chemical_formula_sum 'C54 H32 Cu2 N2 O12'
_chemical_formula_weight 1027.90
_chemical_melting_point ?
_chemical_name_systematic
;
?
;
_space_group_IT_number 154
_symmetry_cell_setting trigonal
_symmetry_space_group_name_Hall 'P 32 2"'
_symmetry_space_group_name_H-M 'P 32 2 1'
_atom_sites_solution_hydrogens geom
_atom_sites_solution_primary direct
_atom_sites_solution_secondary difmap
_audit_creation_method SHELXL-97
_cell_angle_alpha 90.00
_cell_angle_beta 90.00
_cell_angle_gamma 120.00
_cell_formula_units_Z 3
_cell_length_a 14.0995(10)
_cell_length_b 14.0995(10)
_cell_length_c 20.050(2)
_cell_measurement_reflns_used 4007
_cell_measurement_temperature 293(2)
_cell_measurement_theta_max 25.08
_cell_measurement_theta_min 1.67
_cell_volume 3451.9(5)
_computing_cell_refinement 'SAINT (Bruker, 2002)'
_computing_data_collection 'SMART (Bruker, 2002)'
_computing_data_reduction 'SAINT (Bruker, 2002)'
_computing_molecular_graphics 'DIAMOND (Brandenburg, 1999)'
_computing_publication_material 'Bruker SHELXTL'
_computing_structure_refinement 'SHELXL-97 (Sheldrick, 1997)'
_computing_structure_solution 'SHELXS-97 (Sheldrick, 1990)'
_diffrn_ambient_temperature 293(2)
_diffrn_measured_fraction_theta_full 1.000
_diffrn_measured_fraction_theta_max 1.000
_diffrn_measurement_device_type 'Bruker SMART APEX CCD'
_diffrn_measurement_method '\w scan'
_diffrn_radiation_monochromator graphite
_diffrn_radiation_source 'fine-focus sealed tube'
_diffrn_radiation_type MoK\a
_diffrn_radiation_wavelength 0.71073
_diffrn_reflns_av_R_equivalents 0.0705
_diffrn_reflns_av_sigmaI/netI 0.0647
_diffrn_reflns_limit_h_max 16
_diffrn_reflns_limit_h_min -12
_diffrn_reflns_limit_k_max 16
_diffrn_reflns_limit_k_min -16
_diffrn_reflns_limit_l_max 23
_diffrn_reflns_limit_l_min -23
_diffrn_reflns_number 17706
_diffrn_reflns_theta_full 25.08
_diffrn_reflns_theta_max 25.08
_diffrn_reflns_theta_min 1.67
_exptl_absorpt_coefficient_mu 0.993
_exptl_absorpt_correction_T_max 0.862
_exptl_absorpt_correction_T_min 0.788
_exptl_absorpt_correction_type multi-scan
_exptl_absorpt_process_details 'SADABS (Sheldrick, 1996)'
_exptl_crystal_colour blue
_exptl_crystal_density_diffrn 1.484
_exptl_crystal_density_method 'not measured'
_exptl_crystal_description block
_exptl_crystal_F_000 1572
_exptl_crystal_size_max 0.3
_exptl_crystal_size_mid 0.2
_exptl_crystal_size_min 0.15
_refine_diff_density_max 1.090
_refine_diff_density_min -1.166
_refine_diff_density_rms 0.140
_refine_ls_abs_structure_details 'Flack H D (1983), Acta Cryst. A39, 876-881'
_refine_ls_abs_structure_Flack -0.01(3)
_refine_ls_extinction_method none
_refine_ls_goodness_of_fit_ref 1.047
_refine_ls_hydrogen_treatment constr
_refine_ls_matrix_type full
_refine_ls_number_parameters 307
_refine_ls_number_reflns 4095
_refine_ls_number_restraints 632
_refine_ls_restrained_S_all 1.086
_refine_ls_R_factor_all 0.0836
_refine_ls_R_factor_gt 0.0671
_refine_ls_shift/su_max 0.000
_refine_ls_shift/su_mean 0.000
_refine_ls_structure_factor_coef Fsqd
_refine_ls_weighting_details 'calc w=1/[\s^2^(Fo^2^)+(0.1231P)^2^+6.2174P] where P=(Fo^2^+2Fc^2^)/3'
_refine_ls_weighting_scheme calc
_refine_ls_wR_factor_gt 0.1780
_refine_ls_wR_factor_ref 0.1931
_reflns_number_gt 3418
_reflns_number_total 4099
_reflns_threshold_expression >2sigma(I)
_cod_data_source_file c0ce00839g.txt
_cod_data_source_block complex1
_cod_depositor_comments
;
The following automatic conversions were performed:

'_chemical_melting_point' value 'not measured' was changed to '?' -
the value is undefined or not
given.

'_exptl_absorpt_correction_type' value 'MULTI-SCAN' changed
to 'multi-scan' according to
/home/saulius/struct/CIF-dictionaries/cif_core.dic dictionary named
'cif_core.dic' version 2.4.1 from 2010-06-29.

Automatic conversion script
Id: cif_fix_values 1715 2011-07-08 13:25:40Z adriana 
;
_cod_original_cell_volume 3451.8(5)
_cod_original_sg_symbol_Hall 'P 32 2" '
_cod_database_code 7206121

loop_
_symmetry_equiv_pos_as_xyz
'x, y, z'
'-y, x-y, z+2/3'
'-x+y, -x, z+1/3'
'x-y, -y, -z+1/3'
'-x, -x+y, -z+2/3'
'y, x, -z'

loop_
_atom_site_label
_atom_site_type_symbol
_atom_site_fract_x
_atom_site_fract_y
_atom_site_fract_z
_atom_site_U_iso_or_equiv
_atom_site_adp_type
_atom_site_occupancy
_atom_site_symmetry_multiplicity
_atom_site_calc_flag
_atom_site_refinement_flags
_atom_site_disorder_assembly
_atom_site_disorder_group
C1 C 0.5821(7) 0.1214(7) 0.7684(4) 0.0315(14) Uani 1 1 d U . .
C2 C 0.6308(7) 0.2042(7) 0.8244(4) 0.0348(14) Uani 1 1 d U . .
C3 C 0.5674(7) 0.2421(7) 0.8558(4) 0.0319(15) Uani 1 1 d U . .
H3 H 0.4944 0.2133 0.8436 0.038 Uiso 1 1 calc RU . .
C4 C 0.6114(7) 0.3212(8) 0.9044(4) 0.0357(14) Uani 1 1 d U . .
C5 C 0.7187(8) 0.3561(8) 0.9274(5) 0.0500(17) Uani 1 1 d U . .
C6 C 0.7649(9) 0.4224(11) 0.9900(7) 0.065(2) Uani 1 1 d U . .
C7 C 0.7818(8) 0.3204(9) 0.8957(5) 0.0473(15) Uani 1 1 d U . .
H7 H 0.8535 0.3461 0.9096 0.057 Uiso 1 1 calc RU . .
C8 C 0.7394(7) 0.2458(8) 0.8428(5) 0.0411(16) Uani 1 1 d U . .
C9 C 0.8207(8) 0.2194(8) 0.8089(5) 0.0460(17) Uani 1 1 d U . .
C10 C 0.8780(8) 0.2808(9) 0.7502(5) 0.0535(18) Uani 1 1 d U . .
C11 C 0.8585(9) 0.3592(10) 0.7202(6) 0.061(2) Uani 1 1 d U . .
H11 H 0.8088 0.3764 0.7394 0.074 Uiso 1 1 calc RU . .
C12 C 0.9110(10) 0.4096(12) 0.6641(7) 0.081(3) Uani 1 1 d U . .
H12 H 0.8954 0.4598 0.6442 0.097 Uiso 1 1 calc RU . .
C13 C 0.9837(12) 0.3903(12) 0.6362(7) 0.086(3) Uani 1 1 d U . .
H13 H 1.0175 0.4267 0.5970 0.103 Uiso 1 1 calc RU . .
C14 C 1.0105(10) 0.3201(11) 0.6624(6) 0.076(3) Uani 1 1 d U . .
H14 H 1.0644 0.3096 0.6428 0.091 Uiso 1 1 calc RU . .
C15 C 0.9564(9) 0.2624(11) 0.7200(6) 0.068(2) Uani 1 1 d U . .
H15 H 0.9728 0.2116 0.7383 0.082 Uiso 1 1 calc RU . .
C16 C 0.4491(7) -0.1771(6) 0.7322(4) 0.0270(16) Uani 1 1 d U . .
C17 C 0.2409(7) 0.0197(9) 0.7222(5) 0.045(2) Uani 1 1 d U . .
H17 H 0.2799 0.0321 0.7617 0.054 Uiso 1 1 calc RU . .
C18 C 0.1435(7) 0.0226(9) 0.7234(5) 0.0478(19) Uani 1 1 d U . .
H18 H 0.1202 0.0398 0.7627 0.057 Uiso 1 1 calc RU . .
C19 C 0.0825(8) 0.0000 0.6667 0.038(2) Uani 1 2 d SU . .
C20 C -0.0242(8) 0.0000 0.6667 0.040(2) Uani 1 2 d SU . .
C21 C -0.0923(7) -0.0346(8) 0.7214(4) 0.0402(18) Uani 1 1 d U . .
H21 H -0.0724 -0.0574 0.7598 0.048 Uiso 1 1 calc RU . .
C22 C -0.1896(7) -0.0350(8) 0.7187(5) 0.0379(18) Uani 1 1 d U . .
H22 H -0.2357 -0.0615 0.7556 0.045 Uiso 1 1 calc RU . .
C23 C 0.8503(7) 0.5249(7) 0.9965(5) 0.080(2) Uani 1 1 d GU . .
C24 C 0.8997(8) 0.5938(9) 0.9423(4) 0.097(3) Uani 1 1 d GU . .
H24 H 0.8729 0.5703 0.8995 0.116 Uiso 1 1 calc RU . .
C25 C 0.9893(9) 0.6978(8) 0.9521(5) 0.115(3) Uani 1 1 d GU . .
H25 H 1.0224 0.7439 0.9159 0.138 Uiso 1 1 calc RU . .
C26 C 1.0294(8) 0.7329(7) 1.0161(6) 0.105(3) Uani 1 1 d GU . .
H26 H 1.0894 0.8025 1.0227 0.126 Uiso 1 1 calc RU . .
C27 C 0.9800(9) 0.6641(9) 1.0703(4) 0.112(3) Uani 1 1 d GU . .
H27 H 1.0068 0.6876 1.1131 0.134 Uiso 1 1 calc RU . .
C28 C 0.8904(8) 0.5601(8) 1.0605(4) 0.102(3) Uani 1 1 d GU . .
H28 H 0.8573 0.5140 1.0967 0.122 Uiso 1 1 calc RU . .
N1 N 0.2804(7) 0.0000 0.6667 0.034(2) Uani 1 2 d S . .
N2 N -0.2224(6) 0.0000 0.6667 0.030(2) Uani 1 2 d S . .
O1 O 0.4851(4) 0.0828(4) 0.7519(2) 0.0280(12) Uani 1 1 d . . .
O2 O 0.6482(4) 0.0962(5) 0.7424(3) 0.0322(13) Uani 1 1 d . . .
O3 O 0.7281(11) 0.3787(13) 1.0416(4) 0.114(4) Uani 1 1 d . . .
O4 O 0.8400(7) 0.1537(7) 0.8372(4) 0.072(2) Uani 1 1 d . . .
O5 O 0.3892(4) -0.1394(4) 0.7141(3) 0.0314(13) Uani 1 1 d . . .
O6 O 0.5513(4) -0.1316(4) 0.7261(3) 0.0299(12) Uani 1 1 d . . .
Cu1 Cu 0.43371(8) 0.0000 0.6667 0.0184(3) Uani 1 2 d S . .
Cu2 Cu -0.37458(8) 0.0000 0.6667 0.0177(3) Uani 1 2 d S . .

loop_
_atom_site_aniso_label
_atom_site_aniso_U_11
_atom_site_aniso_U_22
_atom_site_aniso_U_33
_atom_site_aniso_U_23
_atom_site_aniso_U_13
_atom_site_aniso_U_12
C1 0.029(3) 0.040(3) 0.035(3) -0.006(2) -0.002(3) 0.025(2)
C2 0.032(3) 0.044(3) 0.039(3) -0.016(3) -0.005(3) 0.027(2)
C3 0.030(3) 0.043(3) 0.033(3) -0.011(3) -0.008(3) 0.026(3)
C4 0.034(3) 0.048(3) 0.039(3) -0.016(3) -0.007(3) 0.031(2)
C5 0.039(3) 0.063(3) 0.056(3) -0.022(3) -0.008(3) 0.032(3)
C6 0.052(3) 0.075(3) 0.076(4) -0.025(3) -0.002(3) 0.038(3)
C7 0.038(3) 0.058(3) 0.055(3) -0.021(3) -0.007(3) 0.031(2)
C8 0.035(3) 0.051(3) 0.046(3) -0.017(3) -0.006(3) 0.029(2)
C9 0.036(3) 0.055(3) 0.053(3) -0.024(3) -0.011(3) 0.027(3)
C10 0.036(3) 0.059(3) 0.057(3) -0.025(3) -0.002(3) 0.018(3)
C11 0.043(3) 0.064(3) 0.062(3) -0.012(3) -0.004(3) 0.016(3)
C12 0.055(4) 0.078(4) 0.071(4) -0.012(4) -0.004(4) 0.003(4)
C13 0.059(4) 0.082(5) 0.072(5) -0.015(4) -0.001(4) 0.001(4)
C14 0.049(4) 0.078(4) 0.071(4) -0.019(4) 0.003(4) 0.009(4)
C15 0.047(4) 0.070(4) 0.070(4) -0.026(4) 0.002(3) 0.015(4)
C16 0.028(4) 0.024(3) 0.026(4) 0.000(3) -0.002(3) 0.010(3)
C17 0.024(3) 0.073(5) 0.043(4) -0.014(4) -0.005(3) 0.028(3)
C18 0.030(3) 0.072(5) 0.049(4) -0.009(4) 0.000(3) 0.031(3)
C19 0.024(3) 0.063(4) 0.041(4) 0.001(4) 0.0005(18) 0.031(2)
C20 0.029(3) 0.061(5) 0.042(4) -0.003(4) -0.0016(18) 0.030(2)
C21 0.028(3) 0.062(4) 0.039(4) 0.009(3) -0.001(3) 0.029(3)
C22 0.027(3) 0.054(4) 0.042(4) 0.003(3) 0.001(3) 0.027(3)
C23 0.064(3) 0.083(4) 0.091(4) -0.028(3) -0.004(3) 0.036(3)
C24 0.078(4) 0.091(4) 0.106(4) -0.017(4) -0.008(4) 0.032(3)
C25 0.095(4) 0.106(4) 0.118(4) -0.014(4) -0.007(4) 0.031(4)
C26 0.091(4) 0.097(4) 0.111(5) -0.016(4) -0.001(4) 0.036(4)
C27 0.087(5) 0.104(5) 0.114(5) -0.026(4) -0.007(4) 0.025(4)
C28 0.080(4) 0.100(4) 0.111(4) -0.023(4) -0.006(4) 0.033(3)
N1 0.025(3) 0.051(6) 0.035(6) -0.001(5) -0.001(2) 0.026(3)
N2 0.019(3) 0.036(5) 0.039(6) -0.002(4) -0.001(2) 0.018(3)
O1 0.028(3) 0.034(3) 0.025(3) -0.009(2) -0.004(2) 0.017(3)
O2 0.028(3) 0.038(3) 0.033(3) -0.010(3) -0.003(2) 0.019(3)
O3 0.151(10) 0.211(13) 0.043(5) -0.036(7) -0.026(6) 0.138(11)
O4 0.082(6) 0.090(6) 0.073(5) -0.028(5) -0.018(4) 0.066(5)
O5 0.023(3) 0.030(3) 0.039(3) 0.013(2) 0.002(2) 0.011(2)
O6 0.024(3) 0.029(3) 0.032(3) 0.008(2) -0.004(2) 0.009(2)
Cu1 0.0158(5) 0.0214(7) 0.0198(6) -0.0006(5) -0.0003(2) 0.0107(3)
Cu2 0.0148(5) 0.0183(6) 0.0211(6) -0.0014(5) -0.0007(2) 0.0091(3)

loop_
_atom_type_symbol
_atom_type_description
_atom_type_scat_dispersion_real
_atom_type_scat_dispersion_imag
_atom_type_scat_source
C C 0.0033 0.0016 'International Tables Vol C Tables 4.2.6.8 and 6.1.1.4'
H H 0.0000 0.0000 'International Tables Vol C Tables 4.2.6.8 and 6.1.1.4'
N N 0.0061 0.0033 'International Tables Vol C Tables 4.2.6.8 and 6.1.1.4'
O O 0.0106 0.0060 'International Tables Vol C Tables 4.2.6.8 and 6.1.1.4'
Cu Cu 0.3201 1.2651 'International Tables Vol C Tables 4.2.6.8 and 6.1.1.4'

loop_
_geom_angle_atom_site_label_1
_geom_angle_atom_site_label_2
_geom_angle_atom_site_label_3
_geom_angle
_geom_angle_site_symmetry_1
_geom_angle_site_symmetry_3
_geom_angle_publ_flag
O1 C1 O2 125.0(7) . . ?
O1 C1 C2 120.8(7) . . ?
O2 C1 C2 114.2(7) . . ?
C8 C2 C3 120.0(7) . . ?
C8 C2 C1 120.1(7) . . ?
C3 C2 C1 119.9(7) . . ?
C4 C3 C2 120.9(7) . . ?
C4 C3 H3 119.6 . . ?
C2 C3 H3 119.6 . . ?
C3 C4 C5 119.0(7) . . ?
C3 C4 C16 123.0(7) . 5_666 ?
C5 C4 C16 118.0(7) . 5_666 ?
C7 C5 C4 119.8(8) . . ?
C7 C5 C6 117.0(9) . . ?
C4 C5 C6 123.0(8) . . ?
O3 C6 C23 113.4(12) . . ?
O3 C6 C5 117.7(12) . . ?
C23 C6 C5 128.6(12) . . ?
C5 C7 C8 120.9(9) . . ?
C5 C7 H7 119.5 . . ?
C8 C7 H7 119.5 . . ?
C2 C8 C7 119.0(8) . . ?
C2 C8 C9 125.6(8) . . ?
C7 C8 C9 115.4(8) . . ?
O4 C9 C10 124.1(9) . . ?
O4 C9 C8 117.0(10) . . ?
C10 C9 C8 118.5(9) . . ?
C15 C10 C11 116.6(11) . . ?
C15 C10 C9 119.9(12) . . ?
C11 C10 C9 123.4(10) . . ?
C12 C11 C10 120.2(13) . . ?
C12 C11 H11 119.9 . . ?
C10 C11 H11 119.9 . . ?
C13 C12 C11 122.1(17) . . ?
C13 C12 H12 118.9 . . ?
C11 C12 H12 118.9 . . ?
C12 C13 C14 121.9(15) . . ?
C12 C13 H13 119.1 . . ?
C14 C13 H13 119.1 . . ?
C13 C14 C15 118.9(14) . . ?
C13 C14 H14 120.6 . . ?
C15 C14 H14 120.6 . . ?
C10 C15 C14 120.1(14) . . ?
C10 C15 H15 119.9 . . ?
C14 C15 H15 119.9 . . ?
O6 C16 O5 126.8(7) . . ?
O6 C16 C4 118.5(7) . 5_656 ?
O5 C16 C4 114.7(7) . 5_656 ?
N1 C17 C18 122.7(9) . . ?
N1 C17 H17 118.6 . . ?
C18 C17 H17 118.6 . . ?
C19 C18 C17 119.6(9) . . ?
C19 C18 H18 120.2 . . ?
C17 C18 H18 120.2 . . ?
C18 C19 C18 118.2(11) . 4_556 ?
C18 C19 C20 120.9(5) . . ?
C18 C19 C20 120.9(5) 4_556 . ?
C21 C20 C21 117.3(10) . 4_556 ?
C21 C20 C19 121.4(5) . . ?
C21 C20 C19 121.4(5) 4_556 . ?
C22 C21 C20 119.4(8) . . ?
C22 C21 H21 120.3 . . ?
C20 C21 H21 120.3 . . ?
N2 C22 C21 124.1(8) . . ?
N2 C22 H22 117.9 . . ?
C21 C22 H22 117.9 . . ?
C6 C23 C24 122.7(9) . . ?
C6 C23 C28 117.2(9) . . ?
C24 C23 C28 120.0 . . ?
C25 C24 C23 120.0 . . ?
C25 C24 H24 120.0 . . ?
C23 C24 H24 120.0 . . ?
C26 C25 C24 120.0 . . ?
C26 C25 H25 120.0 . . ?
C24 C25 H25 120.0 . . ?
C25 C26 C27 120.0 . . ?
C25 C26 H26 120.0 . . ?
C27 C26 H26 120.0 . . ?
C26 C27 C28 120.0 . . ?
C26 C27 H27 120.0 . . ?
C28 C27 H27 120.0 . . ?
C27 C28 C23 120.0 . . ?
C27 C28 H28 120.0 . . ?
C23 C28 H28 120.0 . . ?
C17 N1 C17 117.1(11) . 4_556 ?
C17 N1 Cu1 121.4(5) . . ?
C17 N1 Cu1 121.4(5) 4_556 . ?
C22 N2 C22 115.7(10) . 4_556 ?
C22 N2 Cu2 122.1(5) . . ?
C22 N2 Cu2 122.1(5) 4_556 . ?
C1 O1 Cu1 119.1(5) . . ?
C1 O2 Cu2 128.9(5) . 1_655 ?
C16 O5 Cu1 127.7(5) . . ?
C16 O6 Cu2 117.6(5) . 1_655 ?
O5 Cu1 O5 159.4(3) . 4_556 ?
O5 Cu1 O1 90.7(2) . . ?
O5 Cu1 O1 87.9(2) 4_556 . ?
O5 Cu1 O1 87.9(2) . 4_556 ?
O5 Cu1 O1 90.7(2) 4_556 4_556 ?
O1 Cu1 O1 171.8(3) . 4_556 ?
O5 Cu1 N1 100.32(15) . . ?
O5 Cu1 N1 100.32(15) 4_556 . ?
O1 Cu1 N1 94.08(16) . . ?
O1 Cu1 N1 94.08(16) 4_556 . ?
O5 Cu1 Cu2 79.68(15) . 1_655 ?
O5 Cu1 Cu2 79.68(15) 4_556 1_655 ?
O1 Cu1 Cu2 85.92(16) . 1_655 ?
O1 Cu1 Cu2 85.92(16) 4_556 1_655 ?
N1 Cu1 Cu2 180.000(1) . 1_655 ?
O2 Cu2 O2 158.9(3) 1_455 4_456 ?
O2 Cu2 O6 90.5(2) 1_455 1_455 ?
O2 Cu2 O6 88.3(2) 4_456 1_455 ?
O2 Cu2 O6 88.3(2) 1_455 4_456 ?
O2 Cu2 O6 90.5(2) 4_456 4_456 ?
O6 Cu2 O6 173.3(3) 1_455 4_456 ?
O2 Cu2 N2 100.53(15) 1_455 . ?
O2 Cu2 N2 100.53(15) 4_456 . ?
O6 Cu2 N2 93.35(16) 1_455 . ?
O6 Cu2 N2 93.35(16) 4_456 . ?
O2 Cu2 Cu1 79.47(15) 1_455 1_455 ?
O2 Cu2 Cu1 79.47(15) 4_456 1_455 ?
O6 Cu2 Cu1 86.65(16) 1_455 1_455 ?
O6 Cu2 Cu1 86.65(16) 4_456 1_455 ?
N2 Cu2 Cu1 180.000(1) . 1_455 ?

loop_
_geom_bond_atom_site_label_1
_geom_bond_atom_site_label_2
_geom_bond_distance
_geom_bond_site_symmetry_2
_geom_bond_publ_flag
C1 O1 1.237(10) . ?
C1 O2 1.265(9) . ?
C1 C2 1.513(11) . ?
C2 C8 1.389(12) . ?
C2 C3 1.400(11) . ?
C3 C4 1.374(11) . ?
C3 H3 0.9300 . ?
C4 C5 1.413(12) . ?
C4 C16 1.508(10) 5_666 ?
C5 C7 1.378(13) . ?
C5 C6 1.504(15) . ?
C6 O3 1.184(16) . ?
C6 C23 1.348(14) . ?
C7 C8 1.400(12) . ?
C7 H7 0.9300 . ?
C8 C9 1.529(12) . ?
C9 O4 1.227(13) . ?
C9 C10 1.445(15) . ?
C10 C15 1.394(15) . ?
C10 C11 1.401(18) . ?
C11 C12 1.339(16) . ?
C11 H11 0.9300 . ?
C12 C13 1.31(2) . ?
C12 H12 0.9300 . ?
C13 C14 1.33(2) . ?
C13 H13 0.9300 . ?
C14 C15 1.399(17) . ?
C14 H14 0.9300 . ?
C15 H15 0.9300 . ?
C16 O6 1.256(10) . ?
C16 O5 1.256(10) . ?
C16 C4 1.508(10) 5_656 ?
C17 N1 1.335(11) . ?
C17 C18 1.395(12) . ?
C17 H17 0.9300 . ?
C18 C19 1.364(11) . ?
C18 H18 0.9300 . ?
C19 C18 1.364(11) 4_556 ?
C19 C20 1.505(14) . ?
C20 C21 1.376(10) . ?
C20 C21 1.376(10) 4_556 ?
C21 C22 1.370(12) . ?
C21 H21 0.9300 . ?
C22 N2 1.332(10) . ?
C22 H22 0.9300 . ?
C23 C24 1.3900 . ?
C23 C28 1.3900 . ?
C24 C25 1.3900 . ?
C24 H24 0.9300 . ?
C25 C26 1.3900 . ?
C25 H25 0.9300 . ?
C26 C27 1.3900 . ?
C26 H26 0.9300 . ?
C27 C28 1.3900 . ?
C27 H27 0.9300 . ?
C28 H28 0.9300 . ?
N1 C17 1.335(11) 4_556 ?
N1 Cu1 2.162(9) . ?
N2 C22 1.332(10) 4_556 ?
N2 Cu2 2.146(9) . ?
O1 Cu1 1.991(5) . ?
O2 Cu2 1.952(5) 1_655 ?
O5 Cu1 1.981(5) . ?
O6 Cu2 2.005(5) 1_655 ?
Cu1 O5 1.981(5) 4_556 ?
Cu1 O1 1.991(5) 4_556 ?
Cu1 Cu2 2.7031(16) 1_655 ?
Cu2 O2 1.952(5) 1_455 ?
Cu2 O2 1.952(5) 4_456 ?
Cu2 O6 2.005(5) 1_455 ?
Cu2 O6 2.005(5) 4_456 ?
Cu2 Cu1 2.7031(16) 1_455 ?
